data_7007405
loop_
_publ_author_name
'Aldridge, Simon'
'Baker, Robert J.'
'Coombs, Natalie D.'
'Jones, Cameron'
'Rose, Richard P.'
'Rossin, Andrea'
'Willock, David J.'

_publ_section_title
;
 Complexes of a gallium heterocycle with transition metal
 dicyclopentadienyl and cyclopentadienylcarbonyl fragments, and with a
 dialkylmanganese compound.
;
_journal_issue 27
_journal_name_full 'Dalton transactions (Cambridge, England : 2003)'
_journal_page_first 3313
_journal_page_last 3320
_journal_paper_doi 10.1039/b604640a
_journal_year 2006
_chemical_formula_sum 'C40 H57 Ga K N4 O3 V'
_chemical_formula_weight 801.66
_chemical_name_systematic
;
?
;
_space_group_IT_number 29
_symmetry_cell_setting orthorhombic
_symmetry_space_group_name_Hall 'P 2c -2ac'
_symmetry_space_group_name_H-M 'P c a 21'
_atom_sites_solution_hydrogens geom
_atom_sites_solution_primary direct
_atom_sites_solution_secondary difmap
_audit_creation_method SHELXL-97
_cell_angle_alpha 90.00
_cell_angle_beta 90.00
_cell_angle_gamma 90.00
_cell_formula_units_Z 8
_cell_length_a 31.855(6)
_cell_length_b 10.205(2)
_cell_length_c 25.904(5)
_cell_measurement_temperature 150(2)
_cell_volume 8421(3)
_computing_structure_refinement 'SHELXL-97 (Sheldrick, 1997)'
_computing_structure_solution 'SHELXS-97 (Sheldrick, 1990)'
_diffrn_ambient_temperature 150(2)
_diffrn_measured_fraction_theta_full 0.997
_diffrn_measured_fraction_theta_max 0.997
_diffrn_measurement_device_type 'Nonius Kappa CCD'
_diffrn_radiation_monochromator graphite
_diffrn_radiation_source 'fine-focus sealed tube'
_diffrn_radiation_type MoK\a
_diffrn_radiation_wavelength 0.71073
_diffrn_reflns_av_R_equivalents 0.1080
_diffrn_reflns_av_sigmaI/netI 0.1110
_diffrn_reflns_limit_h_max 38
_diffrn_reflns_limit_h_min -33
_diffrn_reflns_limit_k_max 12
_diffrn_reflns_limit_k_min -12
_diffrn_reflns_limit_l_max 31
_diffrn_reflns_limit_l_min -30
_diffrn_reflns_number 48240
_diffrn_reflns_theta_full 25.36
_diffrn_reflns_theta_max 25.36
_diffrn_reflns_theta_min 3.00
_exptl_absorpt_coefficient_mu 1.000
_exptl_absorpt_correction_T_max 0.889
_exptl_absorpt_correction_T_min 0.705
_exptl_absorpt_correction_type multi-scan
_exptl_absorpt_process_details 'Sortav (Blessing, 1995)'
_exptl_crystal_colour yellow-orange
_exptl_crystal_density_diffrn 1.265
_exptl_crystal_density_method 'not measured'
_exptl_crystal_description block
_exptl_crystal_F_000 3376
_exptl_crystal_size_max 0.30
_exptl_crystal_size_mid 0.25
_exptl_crystal_size_min 0.15
_refine_diff_density_max 0.567
_refine_diff_density_min -0.506
_refine_diff_density_rms 0.079
_refine_ls_abs_structure_details 'Flack H D (1983), Acta Cryst. A39, 876-881'
_refine_ls_abs_structure_Flack 0.010(11)
_refine_ls_extinction_method none
_refine_ls_goodness_of_fit_ref 1.032
_refine_ls_hydrogen_treatment constr
_refine_ls_matrix_type full
_refine_ls_number_parameters 926
_refine_ls_number_reflns 15263
_refine_ls_number_restraints 19
_refine_ls_restrained_S_all 1.036
_refine_ls_R_factor_all 0.0889
_refine_ls_R_factor_gt 0.0607
_refine_ls_shift/su_max 0.001
_refine_ls_shift/su_mean 0.000
_refine_ls_structure_factor_coef Fsqd
_refine_ls_weighting_details 'calc w=1/[\s^2^(Fo^2^)+(0.0407P)^2^+7.7162P] where P=(Fo^2^+2Fc^2^)/3'
_refine_ls_weighting_scheme calc
_refine_ls_wR_factor_gt 0.1140
_refine_ls_wR_factor_ref 0.1252
_reflns_number_gt 11676
_reflns_number_total 15263
_reflns_threshold_expression >2sigma(I)
_cod_data_source_file b604640a.txt
_cod_data_source_block compound6
_cod_original_sg_symbol_H-M Pca2(1)
_cod_database_code 7007405

loop_
_symmetry_equiv_pos_as_xyz
'x, y, z'
'-x, -y, z+1/2'
'-x+1/2, y, z+1/2'
'x+1/2, -y, z'

loop_
_atom_site_label
_atom_site_type_symbol
_atom_site_fract_x
_atom_site_fract_y
_atom_site_fract_z
_atom_site_U_iso_or_equiv
_atom_site_adp_type
_atom_site_occupancy
_atom_site_symmetry_multiplicity
_atom_site_calc_flag
_atom_site_refinement_flags
_atom_site_disorder_assembly
_atom_site_disorder_group
Ga1 Ga 0.785008(18) 0.38586(6) 0.73655(2) 0.02687(15) Uani 1 1 d . . .
Ga2 Ga 0.506642(17) 0.19203(6) 0.92973(2) 0.02391(15) Uani 1 1 d . . .
V1 V 0.75365(3) 0.16540(10) 0.73749(4) 0.0348(3) Uani 1 1 d . . .
V2 V 0.52558(3) 0.41775(10) 0.95358(4) 0.0272(2) Uani 1 1 d . . .
K1 K 0.83086(4) 0.23080(14) 0.54227(5) 0.0376(3) Uani 1 1 d . . .
K2 K 0.59939(4) 0.36621(15) 0.78078(5) 0.0423(4) Uani 1 1 d . . .
O1 O 0.79360(15) 0.2214(5) 0.63244(15) 0.0539(14) Uani 1 1 d . . .
O2 O 0.68335(18) 0.0831(7) 0.6634(2) 0.088(2) Uani 1 1 d . . .
O3 O 0.68240(14) 0.3626(5) 0.75676(17) 0.0549(13) Uani 1 1 d . . .
O4 O 0.52901(13) 0.3962(5) 0.83566(15) 0.0436(11) Uani 1 1 d . . .
O5 O 0.60826(14) 0.5369(5) 0.9184(2) 0.0659(16) Uani 1 1 d . . .
O6 O 0.59018(14) 0.2341(5) 1.00296(15) 0.0445(11) Uani 1 1 d . . .
N1 N 0.79868(15) 0.5250(5) 0.69081(16) 0.0280(11) Uani 1 1 d . . .
N2 N 0.80578(15) 0.4926(5) 0.79004(16) 0.0303(12) Uani 1 1 d . . .
N3 N 0.76765(18) 0.0468(7) 0.5115(2) 0.0540(17) Uani 1 1 d . . .
N4 N 0.84560(18) -0.0278(6) 0.5740(2) 0.0520(16) Uani 1 1 d . . .
N5 N 0.47059(14) 0.0681(5) 0.96025(16) 0.0269(11) Uani 1 1 d . . .
N6 N 0.52140(14) 0.0585(5) 0.88238(15) 0.0268(11) Uani 1 1 d . . .
N7 N 0.58030(18) 0.4324(6) 0.6780(2) 0.0479(15) Uani 1 1 d . . .
N8 N 0.5902(2) 0.6349(6) 0.7620(2) 0.0537(16) Uani 1 1 d . . .
C1 C 0.81568(19) 0.6297(6) 0.7191(2) 0.0304(14) Uani 1 1 d . . .
H1 H 0.8250 0.7078 0.7027 0.036 Uiso 1 1 calc R . .
C2 C 0.81819(18) 0.6135(6) 0.7709(2) 0.0330(15) Uani 1 1 d . . .
H2 H 0.8279 0.6814 0.7929 0.040 Uiso 1 1 calc R . .
C3 C 0.80732(17) 0.5258(6) 0.63636(19) 0.0255(13) Uani 1 1 d . . .
C4 C 0.77526(18) 0.5392(6) 0.6010(2) 0.0294(14) Uani 1 1 d . . .
C5 C 0.78510(19) 0.5441(6) 0.5482(2) 0.0337(14) Uani 1 1 d . . .
H5 H 0.7631 0.5493 0.5235 0.040 Uiso 1 1 calc R . .
C6 C 0.82638(19) 0.5414(6) 0.5316(2) 0.0347(15) Uani 1 1 d . . .
H6 H 0.8328 0.5509 0.4960 0.042 Uiso 1 1 calc R . .
C7 C 0.85825(19) 0.5247(6) 0.5671(2) 0.0351(15) Uani 1 1 d . . .
H7 H 0.8864 0.5193 0.5553 0.042 Uiso 1 1 calc R . .
C8 C 0.85020(17) 0.5157(6) 0.6197(2) 0.0300(14) Uani 1 1 d . . .
C9 C 0.72967(19) 0.5530(7) 0.6194(2) 0.0363(16) Uani 1 1 d . . .
H9 H 0.7255 0.4905 0.6487 0.044 Uiso 1 1 calc R . .
C10 C 0.7217(2) 0.6900(8) 0.6397(3) 0.0533(19) Uani 1 1 d . . .
H10A H 0.7447 0.7155 0.6628 0.080 Uiso 1 1 calc R . .
H10B H 0.6951 0.6915 0.6587 0.080 Uiso 1 1 calc R . .
H10C H 0.7203 0.7515 0.6107 0.080 Uiso 1 1 calc R . .
C11 C 0.6976(2) 0.5185(9) 0.5774(2) 0.056(2) Uani 1 1 d . . .
H11A H 0.6998 0.5816 0.5490 0.084 Uiso 1 1 calc R . .
H11B H 0.6692 0.5219 0.5920 0.084 Uiso 1 1 calc R . .
H11C H 0.7032 0.4301 0.5644 0.084 Uiso 1 1 calc R . .
C12 C 0.88564(18) 0.4873(7) 0.6570(2) 0.0372(15) Uani 1 1 d . . .
H12 H 0.8734 0.4853 0.6925 0.045 Uiso 1 1 calc R . .
C13 C 0.9186(2) 0.5973(8) 0.6559(3) 0.055(2) Uani 1 1 d . . .
H13A H 0.9320 0.5998 0.6218 0.083 Uiso 1 1 calc R . .
H13B H 0.9399 0.5805 0.6824 0.083 Uiso 1 1 calc R . .
H13C H 0.9050 0.6815 0.6628 0.083 Uiso 1 1 calc R . .
C14 C 0.9053(2) 0.3536(8) 0.6470(3) 0.065(2) Uani 1 1 d . . .
H14A H 0.8835 0.2859 0.6488 0.098 Uiso 1 1 calc R . .
H14B H 0.9268 0.3361 0.6730 0.098 Uiso 1 1 calc R . .
H14C H 0.9180 0.3529 0.6126 0.098 Uiso 1 1 calc R . .
C15 C 0.81598(18) 0.4554(6) 0.8421(2) 0.0289(14) Uani 1 1 d . . .
C16 C 0.85559(18) 0.4049(7) 0.8536(2) 0.0376(16) Uani 1 1 d . . .
C17 C 0.8637(2) 0.3608(7) 0.9036(2) 0.0438(17) Uani 1 1 d . . .
H17 H 0.8901 0.3225 0.9117 0.053 Uiso 1 1 calc R . .
C18 C 0.8331(2) 0.3730(7) 0.9419(2) 0.0520(19) Uani 1 1 d . . .
H18 H 0.8389 0.3446 0.9761 0.062 Uiso 1 1 calc R . .
C19 C 0.7945(2) 0.4262(7) 0.9303(2) 0.0505(18) Uani 1 1 d . . .
H19 H 0.7738 0.4328 0.9566 0.061 Uiso 1 1 calc R . .
C20 C 0.78485(19) 0.4707(7) 0.8802(2) 0.0373(16) Uani 1 1 d . . .
C21 C 0.8898(2) 0.3919(7) 0.8125(2) 0.0461(18) Uani 1 1 d . . .
H21 H 0.8760 0.3985 0.7779 0.055 Uiso 1 1 calc R . .
C22 C 0.9209(3) 0.4993(10) 0.8161(4) 0.099(3) Uani 1 1 d U . .
H22A H 0.9351 0.4954 0.8496 0.148 Uiso 1 1 calc R . .
H22B H 0.9065 0.5838 0.8125 0.148 Uiso 1 1 calc R . .
H22C H 0.9417 0.4900 0.7884 0.148 Uiso 1 1 calc R . .
C23 C 0.9119(4) 0.2622(12) 0.8148(5) 0.126(4) Uani 1 1 d U . .
H23A H 0.9230 0.2405 0.7806 0.189 Uiso 1 1 calc R . .
H23B H 0.8920 0.1942 0.8256 0.189 Uiso 1 1 calc R . .
H23C H 0.9350 0.2670 0.8396 0.189 Uiso 1 1 calc R . .
C24 C 0.7423(2) 0.5279(7) 0.8688(2) 0.0459(18) Uani 1 1 d . . .
H24 H 0.7399 0.5376 0.8305 0.055 Uiso 1 1 calc R . .
C25 C 0.7372(2) 0.6647(8) 0.8927(3) 0.069(2) Uani 1 1 d . . .
H25A H 0.7416 0.6594 0.9301 0.104 Uiso 1 1 calc R . .
H25B H 0.7088 0.6974 0.8856 0.104 Uiso 1 1 calc R . .
H25C H 0.7579 0.7245 0.8776 0.104 Uiso 1 1 calc R . .
C26 C 0.7070(2) 0.4370(8) 0.8865(3) 0.065(2) Uani 1 1 d . . .
H26A H 0.7119 0.3487 0.8728 0.098 Uiso 1 1 calc R . .
H26B H 0.6801 0.4701 0.8737 0.098 Uiso 1 1 calc R . .
H26C H 0.7065 0.4337 0.9243 0.098 Uiso 1 1 calc R . .
C27 C 0.7899(3) 0.1255(8) 0.8110(3) 0.069(3) Uani 1 1 d . . .
H27 H 0.8028 0.1941 0.8300 0.083 Uiso 1 1 calc R . .
C28 C 0.7496(3) 0.0728(12) 0.8163(3) 0.080(3) Uani 1 1 d . . .
H28 H 0.7300 0.0996 0.8418 0.096 Uiso 1 1 calc R . .
C29 C 0.7423(4) -0.0159(11) 0.7826(4) 0.091(3) Uani 1 1 d . . .
H29 H 0.7162 -0.0596 0.7784 0.109 Uiso 1 1 calc R . .
C30 C 0.7745(4) -0.0371(9) 0.7558(4) 0.085(3) Uani 1 1 d . . .
H30 H 0.7763 -0.1029 0.7299 0.102 Uiso 1 1 calc R . .
C31 C 0.8070(3) 0.0478(12) 0.7687(4) 0.086(3) Uani 1 1 d . . .
H31 H 0.8340 0.0538 0.7535 0.103 Uiso 1 1 calc R . .
C32 C 0.7790(2) 0.2047(6) 0.6732(2) 0.0384(16) Uani 1 1 d . . .
C33 C 0.7099(2) 0.1120(8) 0.6911(3) 0.055(2) Uani 1 1 d . . .
C34 C 0.7108(2) 0.2919(7) 0.7495(2) 0.0402(17) Uani 1 1 d . . .
C35 C 0.7329(3) 0.0957(10) 0.5406(4) 0.092(3) Uani 1 1 d U . .
H35A H 0.7246 0.1816 0.5272 0.137 Uiso 1 1 calc R . .
H35B H 0.7410 0.1043 0.5770 0.137 Uiso 1 1 calc R . .
H35C H 0.7092 0.0348 0.5377 0.137 Uiso 1 1 calc R . .
C36 C 0.7538(2) 0.0408(9) 0.4566(3) 0.068(2) Uani 1 1 d . . .
H36A H 0.7325 -0.0278 0.4527 0.103 Uiso 1 1 calc R . .
H36B H 0.7779 0.0208 0.4345 0.103 Uiso 1 1 calc R . .
H36C H 0.7418 0.1255 0.4465 0.103 Uiso 1 1 calc R . .
C37 C 0.7835(3) -0.0886(8) 0.5272(3) 0.074(3) Uani 1 1 d . . .
H37A H 0.7590 -0.1481 0.5293 0.089 Uiso 1 1 calc R . .
H37B H 0.8018 -0.1217 0.4992 0.089 Uiso 1 1 calc R . .
C38 C 0.8066(3) -0.0985(9) 0.5756(3) 0.068(2) Uani 1 1 d . . .
H38A H 0.7891 -0.0636 0.6039 0.082 Uiso 1 1 calc R . .
H38B H 0.8124 -0.1919 0.5830 0.082 Uiso 1 1 calc R . .
C39 C 0.8611(3) -0.0273(10) 0.6287(3) 0.082(3) Uani 1 1 d . . .
H39A H 0.8696 -0.1162 0.6385 0.123 Uiso 1 1 calc R . .
H39B H 0.8387 0.0029 0.6516 0.123 Uiso 1 1 calc R . .
H39C H 0.8853 0.0317 0.6316 0.123 Uiso 1 1 calc R . .
C40 C 0.8781(2) -0.0865(8) 0.5415(3) 0.061(2) Uani 1 1 d . . .
H40A H 0.8844 -0.1750 0.5540 0.092 Uiso 1 1 calc R . .
H40B H 0.9035 -0.0327 0.5430 0.092 Uiso 1 1 calc R . .
H40C H 0.8680 -0.0911 0.5058 0.092 Uiso 1 1 calc R . .
C41 C 0.47385(18) -0.0512(6) 0.9360(2) 0.0326(14) Uani 1 1 d . . .
H41 H 0.4584 -0.1254 0.9474 0.039 Uiso 1 1 calc R . .
C42 C 0.50023(18) -0.0578(6) 0.8950(2) 0.0327(15) Uani 1 1 d . . .
H42 H 0.5042 -0.1364 0.8760 0.039 Uiso 1 1 calc R . .
C43 C 0.43971(17) 0.0840(6) 1.0000(2) 0.0269(13) Uani 1 1 d . . .
C44 C 0.39894(19) 0.1252(6) 0.9880(2) 0.0360(15) Uani 1 1 d . . .
C45 C 0.3699(2) 0.1397(7) 1.0286(3) 0.0490(18) Uani 1 1 d . . .
H45 H 0.3422 0.1690 1.0213 0.059 Uiso 1 1 calc R . .
C46 C 0.3809(2) 0.1124(8) 1.0778(3) 0.055(2) Uani 1 1 d . . .
H46 H 0.3605 0.1209 1.1045 0.066 Uiso 1 1 calc R . .
C47 C 0.4210(2) 0.0726(7) 1.0903(2) 0.0459(18) Uani 1 1 d . . .
H47 H 0.4281 0.0544 1.1252 0.055 Uiso 1 1 calc R . .
C48 C 0.45097(18) 0.0590(6) 1.0519(2) 0.0343(15) Uani 1 1 d . . .
C49 C 0.38578(19) 0.1565(8) 0.9331(3) 0.056(2) Uani 1 1 d . . .
H49 H 0.4114 0.1872 0.9144 0.067 Uiso 1 1 calc R . .
C50 C 0.3530(3) 0.2672(9) 0.9297(4) 0.091(3) Uani 1 1 d . . .
H50A H 0.3256 0.2340 0.9409 0.137 Uiso 1 1 calc R . .
H50B H 0.3511 0.2981 0.8940 0.137 Uiso 1 1 calc R . .
H50C H 0.3615 0.3398 0.9522 0.137 Uiso 1 1 calc R . .
C51 C 0.3702(3) 0.0387(11) 0.9057(3) 0.089(3) Uani 1 1 d . . .
H51A H 0.3901 -0.0334 0.9103 0.133 Uiso 1 1 calc R . .
H51B H 0.3672 0.0583 0.8689 0.133 Uiso 1 1 calc R . .
H51C H 0.3428 0.0134 0.9199 0.133 Uiso 1 1 calc R . .
C52 C 0.4952(2) 0.0193(8) 1.0660(2) 0.0465(19) Uani 1 1 d . . .
H52 H 0.5122 0.0184 1.0335 0.056 Uiso 1 1 calc R . .
C53 C 0.4975(2) -0.1165(7) 1.0897(3) 0.0537(19) Uani 1 1 d . . .
H53A H 0.4844 -0.1153 1.1239 0.081 Uiso 1 1 calc R . .
H53B H 0.5270 -0.1430 1.0929 0.081 Uiso 1 1 calc R . .
H53C H 0.4827 -0.1790 1.0675 0.081 Uiso 1 1 calc R . .
C54 C 0.5145(3) 0.1199(8) 1.1023(3) 0.071(3) Uani 1 1 d . . .
H54A H 0.5164 0.2048 1.0847 0.107 Uiso 1 1 calc R . .
H54B H 0.5427 0.0912 1.1124 0.107 Uiso 1 1 calc R . .
H54C H 0.4969 0.1287 1.1331 0.107 Uiso 1 1 calc R . .
C55 C 0.54452(18) 0.0607(6) 0.83506(19) 0.0268(13) Uani 1 1 d . . .
C56 C 0.58818(18) 0.0590(6) 0.8359(2) 0.0286(13) Uani 1 1 d . . .
C57 C 0.6099(2) 0.0632(6) 0.7893(2) 0.0386(16) Uani 1 1 d . . .
H57 H 0.6397 0.0649 0.7897 0.046 Uiso 1 1 calc R . .
C58 C 0.5895(2) 0.0651(6) 0.7431(2) 0.0414(16) Uani 1 1 d . . .
H58 H 0.6050 0.0648 0.7117 0.050 Uiso 1 1 calc R . .
C59 C 0.5460(2) 0.0675(6) 0.7422(2) 0.0387(15) Uani 1 1 d . . .
H59 H 0.5320 0.0707 0.7098 0.046 Uiso 1 1 calc R . .
C60 C 0.5223(2) 0.0655(6) 0.7872(2) 0.0350(15) Uani 1 1 d . . .
C61 C 0.61269(19) 0.0470(7) 0.8864(2) 0.0402(16) Uani 1 1 d . . .
H61 H 0.5919 0.0459 0.9153 0.048 Uiso 1 1 calc R . .
C62 C 0.6369(2) -0.0814(8) 0.8883(3) 0.061(2) Uani 1 1 d . . .
H62A H 0.6170 -0.1549 0.8880 0.092 Uiso 1 1 calc R . .
H62B H 0.6537 -0.0847 0.9199 0.092 Uiso 1 1 calc R . .
H62C H 0.6554 -0.0875 0.8581 0.092 Uiso 1 1 calc R . .
C63 C 0.6414(2) 0.1661(8) 0.8945(3) 0.057(2) Uani 1 1 d . . .
H63A H 0.6591 0.1516 0.9249 0.086 Uiso 1 1 calc R . .
H63B H 0.6242 0.2446 0.8998 0.086 Uiso 1 1 calc R . .
H63C H 0.6591 0.1781 0.8640 0.086 Uiso 1 1 calc R . .
C64 C 0.4745(2) 0.0635(7) 0.7848(2) 0.0458(18) Uani 1 1 d . . .
H64 H 0.4646 0.0131 0.8156 0.055 Uiso 1 1 calc R . .
C65 C 0.4563(2) -0.0045(9) 0.7373(3) 0.081(3) Uani 1 1 d . . .
H65A H 0.4258 -0.0109 0.7407 0.121 Uiso 1 1 calc R . .
H65B H 0.4683 -0.0926 0.7343 0.121 Uiso 1 1 calc R . .
H65C H 0.4633 0.0464 0.7064 0.121 Uiso 1 1 calc R . .
C66 C 0.4563(3) 0.1964(10) 0.7889(5) 0.103(4) Uani 1 1 d . . .
H66A H 0.4659 0.2376 0.8210 0.155 Uiso 1 1 calc R . .
H66B H 0.4256 0.1904 0.7891 0.155 Uiso 1 1 calc R . .
H66C H 0.4654 0.2493 0.7594 0.155 Uiso 1 1 calc R . .
C67 C 0.4811(3) 0.5911(8) 0.9578(3) 0.061(2) Uani 1 1 d . . .
H67 H 0.4778 0.6499 0.9297 0.073 Uiso 1 1 calc R . .
C68 C 0.4582(2) 0.4809(7) 0.9663(3) 0.0458(17) Uani 1 1 d . . .
H68 H 0.4364 0.4490 0.9445 0.055 Uiso 1 1 calc R . .
C69 C 0.4715(2) 0.4222(7) 1.0118(3) 0.0453(17) Uani 1 1 d . . .
H69 H 0.4602 0.3452 1.0270 0.054 Uiso 1 1 calc R . .
C70 C 0.5045(2) 0.4970(10) 1.0311(3) 0.060(2) Uani 1 1 d . . .
H70 H 0.5202 0.4792 1.0616 0.072 Uiso 1 1 calc R . .
C71 C 0.5106(3) 0.6031(8) 0.9976(4) 0.077(3) Uani 1 1 d . . .
H71 H 0.5309 0.6706 1.0013 0.092 Uiso 1 1 calc R . .
C72 C 0.52629(18) 0.3988(6) 0.8806(2) 0.0334(15) Uani 1 1 d . . .
C73 C 0.57668(19) 0.4939(6) 0.9332(3) 0.0397(15) Uani 1 1 d . . .
C74 C 0.56431(19) 0.2993(6) 0.9828(2) 0.0340(15) Uani 1 1 d . . .
C75 C 0.5346(2) 0.4169(9) 0.6742(3) 0.074(3) Uani 1 1 d . . .
H75A H 0.5209 0.4726 0.7000 0.111 Uiso 1 1 calc R . .
H75B H 0.5271 0.3251 0.6804 0.111 Uiso 1 1 calc R . .
H75C H 0.5252 0.4427 0.6396 0.111 Uiso 1 1 calc R . .
C76 C 0.6009(3) 0.3470(9) 0.6407(3) 0.076(3) Uani 1 1 d . . .
H76A H 0.5934 0.3744 0.6057 0.114 Uiso 1 1 calc R . .
H76B H 0.5918 0.2564 0.6463 0.114 Uiso 1 1 calc R . .
H76C H 0.6314 0.3527 0.6452 0.114 Uiso 1 1 calc R . .
C77 C 0.5935(3) 0.5664(8) 0.6695(3) 0.066(2) Uani 1 1 d . . .
H77A H 0.5839 0.5940 0.6348 0.079 Uiso 1 1 calc R . .
H77B H 0.6245 0.5692 0.6696 0.079 Uiso 1 1 calc R . .
C78 C 0.5774(3) 0.6644(8) 0.7088(3) 0.067(2) Uani 1 1 d . . .
H78A H 0.5878 0.7527 0.6995 0.080 Uiso 1 1 calc R . .
H78B H 0.5463 0.6665 0.7071 0.080 Uiso 1 1 calc R . .
C79 C 0.5618(3) 0.7022(8) 0.7982(3) 0.066(2) Uani 1 1 d . . .
H79A H 0.5626 0.7968 0.7916 0.099 Uiso 1 1 calc R . .
H79B H 0.5709 0.6850 0.8337 0.099 Uiso 1 1 calc R . .
H79C H 0.5331 0.6698 0.7934 0.099 Uiso 1 1 calc R . .
C80 C 0.6342(3) 0.6757(9) 0.7712(3) 0.077(3) Uani 1 1 d . . .
H80A H 0.6374 0.7683 0.7619 0.115 Uiso 1 1 calc R . .
H80B H 0.6530 0.6224 0.7499 0.115 Uiso 1 1 calc R . .
H80C H 0.6411 0.6636 0.8077 0.115 Uiso 1 1 calc R . .

loop_
_atom_site_aniso_label
_atom_site_aniso_U_11
_atom_site_aniso_U_22
_atom_site_aniso_U_33
_atom_site_aniso_U_23
_atom_site_aniso_U_13
_atom_site_aniso_U_12
Ga1 0.0269(3) 0.0353(4) 0.0184(3) -0.0041(3) 0.0015(3) -0.0038(3)
Ga2 0.0281(3) 0.0256(3) 0.0180(3) -0.0007(3) 0.0024(3) -0.0017(3)
V1 0.0390(6) 0.0395(6) 0.0259(5) -0.0082(5) 0.0084(5) -0.0097(5)
V2 0.0290(5) 0.0243(6) 0.0283(5) -0.0022(5) 0.0018(4) 0.0009(4)
K1 0.0440(8) 0.0375(9) 0.0311(7) -0.0048(6) 0.0101(6) -0.0094(7)
K2 0.0400(8) 0.0422(9) 0.0446(8) 0.0041(7) 0.0078(7) 0.0027(7)
O1 0.071(3) 0.065(4) 0.026(2) -0.015(2) 0.020(2) -0.017(3)
O2 0.063(4) 0.138(6) 0.062(3) -0.036(4) 0.002(3) -0.057(4)
O3 0.031(3) 0.075(4) 0.059(3) -0.012(3) 0.004(2) 0.006(3)
O4 0.054(3) 0.055(3) 0.023(2) 0.004(2) 0.011(2) -0.002(2)
O5 0.037(3) 0.067(4) 0.094(4) 0.020(3) 0.014(3) -0.009(3)
O6 0.046(3) 0.047(3) 0.039(2) 0.002(2) -0.011(2) 0.013(2)
N1 0.032(3) 0.030(3) 0.022(2) -0.006(2) 0.003(2) 0.003(2)
N2 0.034(3) 0.042(3) 0.015(2) -0.004(2) 0.001(2) 0.000(2)
N3 0.047(4) 0.077(5) 0.038(3) 0.007(3) -0.004(3) -0.017(3)
N4 0.044(3) 0.049(4) 0.063(4) 0.013(3) 0.010(3) -0.001(3)
N5 0.035(3) 0.028(3) 0.018(2) -0.002(2) 0.007(2) 0.000(2)
N6 0.039(3) 0.024(3) 0.017(2) -0.002(2) 0.006(2) -0.003(2)
N7 0.059(4) 0.042(4) 0.042(3) 0.009(3) -0.008(3) -0.015(3)
N8 0.075(4) 0.048(4) 0.037(3) -0.003(3) 0.000(3) 0.001(3)
C1 0.041(3) 0.021(3) 0.029(3) -0.004(3) 0.004(3) -0.004(3)
C2 0.036(3) 0.039(4) 0.024(3) -0.005(3) 0.000(3) 0.004(3)
C3 0.028(3) 0.025(3) 0.024(3) -0.005(3) 0.004(2) -0.005(3)
C4 0.035(3) 0.026(4) 0.027(3) 0.003(3) 0.000(3) -0.005(3)
C5 0.038(3) 0.042(4) 0.021(3) -0.006(3) -0.001(3) -0.004(3)
C6 0.045(4) 0.040(4) 0.019(3) -0.005(3) 0.004(3) -0.008(3)
C7 0.036(4) 0.038(4) 0.032(3) -0.012(3) 0.007(3) -0.002(3)
C8 0.033(3) 0.027(4) 0.031(3) -0.008(3) 0.002(3) -0.005(3)
C9 0.034(3) 0.051(4) 0.024(3) 0.010(3) 0.001(3) -0.007(3)
C10 0.042(4) 0.064(5) 0.054(4) -0.002(4) 0.008(3) 0.007(4)
C11 0.035(4) 0.094(7) 0.039(4) -0.006(4) -0.003(3) 0.003(4)
C12 0.034(3) 0.043(4) 0.035(3) -0.006(3) -0.002(3) 0.004(3)
C13 0.037(4) 0.064(5) 0.065(5) -0.009(4) -0.008(4) -0.001(4)
C14 0.058(5) 0.065(6) 0.073(5) -0.006(5) -0.009(4) 0.018(4)
C15 0.037(3) 0.029(4) 0.020(3) -0.010(3) 0.000(3) -0.001(3)
C16 0.035(4) 0.053(5) 0.025(3) -0.007(3) -0.001(3) 0.000(3)
C17 0.042(4) 0.062(5) 0.028(3) 0.002(3) -0.007(3) -0.003(3)
C18 0.063(5) 0.059(5) 0.034(4) -0.002(3) -0.004(3) -0.007(4)
C19 0.046(4) 0.082(6) 0.023(3) -0.009(4) 0.007(3) -0.004(4)
C20 0.038(4) 0.046(4) 0.027(3) -0.012(3) 0.004(3) 0.000(3)
C21 0.034(4) 0.072(6) 0.032(3) -0.008(4) -0.006(3) 0.008(4)
C22 0.098(5) 0.104(6) 0.095(5) -0.009(5) 0.032(5) -0.027(5)
C23 0.118(6) 0.128(7) 0.133(6) -0.003(6) 0.050(5) 0.008(5)
C24 0.045(4) 0.066(5) 0.027(3) -0.001(3) 0.003(3) 0.002(4)
C25 0.057(5) 0.076(6) 0.074(5) -0.010(5) -0.005(4) 0.015(4)
C26 0.038(4) 0.070(6) 0.088(6) -0.016(5) 0.006(4) -0.004(4)
C27 0.107(7) 0.047(5) 0.053(5) 0.021(4) -0.047(5) -0.021(5)
C28 0.084(7) 0.126(9) 0.031(4) 0.028(5) 0.026(4) 0.034(7)
C29 0.117(9) 0.088(8) 0.068(6) 0.012(6) 0.007(6) -0.056(7)
C30 0.098(8) 0.046(6) 0.110(9) -0.030(5) -0.001(7) 0.007(5)
C31 0.041(5) 0.143(10) 0.075(6) 0.069(7) 0.023(4) 0.026(6)
C32 0.042(4) 0.036(4) 0.036(4) -0.013(3) 0.005(3) -0.007(3)
C33 0.051(5) 0.074(6) 0.039(4) -0.021(4) 0.020(3) -0.029(4)
C34 0.042(4) 0.054(5) 0.025(3) -0.003(3) 0.000(3) -0.016(4)
C35 0.083(5) 0.117(6) 0.075(5) -0.025(5) -0.004(4) -0.015(5)
C36 0.054(5) 0.106(7) 0.045(4) -0.001(5) -0.011(4) -0.009(5)
C37 0.116(7) 0.062(6) 0.045(4) 0.005(4) -0.010(5) -0.051(6)
C38 0.073(6) 0.065(6) 0.067(5) 0.004(5) 0.006(4) -0.018(5)
C39 0.086(6) 0.097(8) 0.063(5) 0.009(5) 0.018(5) 0.024(6)
C40 0.066(5) 0.064(6) 0.054(4) 0.003(4) 0.003(4) -0.005(4)
C41 0.042(3) 0.026(3) 0.030(3) 0.004(3) 0.006(3) 0.000(3)
C42 0.043(4) 0.024(4) 0.031(3) -0.008(3) 0.000(3) -0.001(3)
C43 0.031(3) 0.021(3) 0.029(3) -0.002(3) 0.007(3) -0.005(3)
C44 0.035(3) 0.035(4) 0.038(3) 0.011(3) 0.005(3) -0.006(3)
C45 0.036(4) 0.054(5) 0.057(4) 0.006(4) 0.013(3) 0.003(3)
C46 0.051(5) 0.066(6) 0.049(4) -0.002(4) 0.029(4) 0.001(4)
C47 0.056(5) 0.055(5) 0.027(3) -0.002(3) 0.009(3) 0.000(4)
C48 0.030(3) 0.046(4) 0.027(3) 0.005(3) 0.006(3) -0.006(3)
C49 0.027(3) 0.087(6) 0.054(4) 0.019(5) -0.005(3) -0.005(4)
C50 0.070(5) 0.095(8) 0.108(7) 0.049(7) -0.033(6) 0.003(5)
C51 0.086(6) 0.122(9) 0.059(5) -0.019(6) -0.024(5) 0.019(6)
C52 0.043(4) 0.068(5) 0.029(3) 0.011(3) -0.001(3) -0.003(4)
C53 0.062(5) 0.052(5) 0.047(4) -0.001(4) 0.001(4) 0.012(4)
C54 0.067(5) 0.067(6) 0.080(6) 0.034(5) -0.036(5) -0.015(5)
C55 0.040(4) 0.022(3) 0.018(3) -0.005(2) 0.008(2) -0.001(3)
C56 0.042(4) 0.023(3) 0.021(3) 0.003(3) 0.004(3) -0.004(3)
C57 0.036(4) 0.044(4) 0.035(3) -0.001(3) 0.008(3) -0.006(3)
C58 0.062(4) 0.039(4) 0.023(3) 0.000(3) 0.015(3) -0.002(3)
C59 0.056(4) 0.038(4) 0.022(3) 0.003(3) 0.006(3) 0.005(3)
C60 0.053(4) 0.033(4) 0.019(3) -0.001(3) 0.006(3) 0.005(3)
C61 0.036(3) 0.058(5) 0.027(3) -0.004(3) 0.002(3) -0.001(3)
C62 0.060(5) 0.083(6) 0.041(4) -0.011(4) -0.011(4) 0.007(5)
C63 0.043(4) 0.076(6) 0.053(4) -0.025(4) 0.009(3) -0.008(4)
C64 0.050(4) 0.064(5) 0.023(3) 0.008(3) -0.002(3) 0.016(4)
C65 0.068(5) 0.103(7) 0.072(5) -0.026(6) 0.007(5) -0.031(5)
C66 0.065(6) 0.087(8) 0.157(10) -0.013(7) -0.045(6) 0.002(5)
C67 0.075(5) 0.044(5) 0.063(5) 0.005(4) 0.023(5) 0.036(4)
C68 0.039(4) 0.048(5) 0.050(4) -0.010(4) 0.001(3) 0.014(4)
C69 0.050(4) 0.037(4) 0.050(4) -0.003(3) 0.017(3) 0.009(4)
C70 0.047(4) 0.096(7) 0.037(4) -0.031(5) -0.001(3) 0.008(5)
C71 0.064(6) 0.039(5) 0.126(8) -0.053(6) 0.058(6) -0.025(4)
C72 0.027(3) 0.028(4) 0.046(4) -0.002(3) 0.006(3) 0.001(3)
C73 0.043(4) 0.033(4) 0.043(3) 0.002(3) -0.005(3) 0.002(3)
C74 0.039(4) 0.038(4) 0.025(3) -0.004(3) 0.000(3) -0.001(3)
C75 0.066(6) 0.086(7) 0.071(5) -0.005(5) -0.024(4) -0.007(5)
C76 0.108(7) 0.068(6) 0.052(5) -0.016(4) 0.016(5) -0.017(5)
C77 0.097(6) 0.060(6) 0.041(4) 0.005(4) 0.002(4) -0.011(5)
C78 0.095(6) 0.047(5) 0.058(5) 0.012(4) -0.005(5) 0.000(5)
C79 0.087(6) 0.047(5) 0.063(5) 0.004(4) 0.014(4) 0.013(5)
C80 0.077(6) 0.079(7) 0.074(6) -0.011(5) -0.005(5) -0.002(5)

loop_
_atom_type_symbol
_atom_type_description
_atom_type_scat_dispersion_real
_atom_type_scat_dispersion_imag
_atom_type_scat_source
C C 0.0033 0.0016 'International Tables Vol C Tables 4.2.6.8 and 6.1.1.4'
H H 0.0000 0.0000 'International Tables Vol C Tables 4.2.6.8 and 6.1.1.4'
N N 0.0061 0.0033 'International Tables Vol C Tables 4.2.6.8 and 6.1.1.4'
O O 0.0106 0.0060 'International Tables Vol C Tables 4.2.6.8 and 6.1.1.4'
K K 0.2009 0.2494 'International Tables Vol C Tables 4.2.6.8 and 6.1.1.4'
V V 0.3005 0.5294 'International Tables Vol C Tables 4.2.6.8 and 6.1.1.4'
Ga Ga 0.2307 1.6083 'International Tables Vol C Tables 4.2.6.8 and 6.1.1.4'

loop_
_geom_angle_atom_site_label_1
_geom_angle_atom_site_label_2
_geom_angle_atom_site_label_3
_geom_angle
_geom_angle_site_symmetry_1
_geom_angle_site_symmetry_3
_geom_angle_publ_flag
N2 Ga1 N1 86.9(2) . . ?
N2 Ga1 V1 131.61(15) . . ?
N1 Ga1 V1 141.47(14) . . ?
N5 Ga2 N6 86.57(19) . . ?
N5 Ga2 V2 132.31(14) . . ?
N6 Ga2 V2 140.89(14) . . ?
C32 V1 C34 107.7(3) . . ?
C32 V1 C33 79.6(3) . . ?
C34 V1 C33 76.9(3) . . ?
C32 V1 C29 135.2(4) . . ?
C34 V1 C29 111.3(4) . . ?
C33 V1 C29 88.5(4) . . ?
C32 V1 C30 104.9(4) . . ?
C34 V1 C30 144.1(4) . . ?
C33 V1 C30 94.9(4) . . ?
C29 V1 C30 32.9(3) . . ?
C32 V1 C31 96.2(3) . . ?
C34 V1 C31 148.3(3) . . ?
C33 V1 C31 128.8(4) . . ?
C29 V1 C31 59.0(4) . . ?
C30 V1 C31 36.4(3) . . ?
C32 V1 C28 155.5(3) . . ?
C34 V1 C28 95.5(3) . . ?
C33 V1 C28 114.0(4) . . ?
C29 V1 C28 33.2(3) . . ?
C30 V1 C28 55.5(4) . . ?
C31 V1 C28 59.3(3) . . ?
C32 V1 C27 124.1(3) . . ?
C34 V1 C27 110.5(3) . . ?
C33 V1 C27 147.8(3) . . ?
C29 V1 C27 59.4(3) . . ?
C30 V1 C27 60.1(3) . . ?
C31 V1 C27 37.8(3) . . ?
C28 V1 C27 36.1(3) . . ?
C32 V1 Ga1 67.96(19) . . ?
C34 V1 Ga1 70.89(19) . . ?
C33 V1 Ga1 123.2(3) . . ?
C29 V1 Ga1 146.5(3) . . ?
C30 V1 Ga1 137.0(3) . . ?
C31 V1 Ga1 100.7(3) . . ?
C28 V1 Ga1 114.6(3) . . ?
C27 V1 Ga1 88.0(2) . . ?
C73 V2 C74 79.1(3) . . ?
C73 V2 C72 75.7(3) . . ?
C74 V2 C72 109.1(3) . . ?
C73 V2 C71 88.8(3) . . ?
C74 V2 C71 118.2(4) . . ?
C72 V2 C71 126.1(4) . . ?
C73 V2 C68 138.1(3) . . ?
C74 V2 C68 138.1(3) . . ?
C72 V2 C68 100.6(3) . . ?
C71 V2 C68 59.2(3) . . ?
C73 V2 C70 110.9(3) . . ?
C74 V2 C70 93.8(3) . . ?
C72 V2 C70 157.1(3) . . ?
C71 V2 C70 36.1(3) . . ?
C68 V2 C70 59.3(3) . . ?
C73 V2 C67 103.4(3) . . ?
C74 V2 C67 152.7(3) . . ?
C72 V2 C67 97.7(3) . . ?
C71 V2 C67 36.0(3) . . ?
C68 V2 C67 34.9(3) . . ?
C70 V2 C67 59.6(3) . . ?
C73 V2 C69 145.9(3) . . ?
C74 V2 C69 103.9(2) . . ?
C72 V2 C69 131.8(3) . . ?
C71 V2 C69 59.4(3) . . ?
C68 V2 C69 35.5(2) . . ?
C70 V2 C69 35.6(3) . . ?
C67 V2 C69 58.9(3) . . ?
C73 V2 Ga2 121.9(2) . . ?
C74 V2 Ga2 70.20(19) . . ?
C72 V2 Ga2 69.99(19) . . ?
C71 V2 Ga2 149.16(19) . . ?
C68 V2 Ga2 94.0(2) . . ?
C70 V2 Ga2 118.9(3) . . ?
C67 V2 Ga2 126.1(3) . . ?
C69 V2 Ga2 89.99(19) . . ?
O1 K1 O6 138.97(15) . 3_654 ?
O1 K1 N4 77.31(17) . . ?
O6 K1 N4 88.07(15) 3_654 . ?
O1 K1 N3 84.59(15) . . ?
O6 K1 N3 123.70(16) 3_654 . ?
N4 K1 N3 65.32(18) . . ?
O1 K1 C6 95.35(15) . . ?
O6 K1 C6 89.82(15) 3_654 . ?
N4 K1 C6 165.86(17) . . ?
N3 K1 C6 126.62(18) . . ?
O1 K1 C7 88.76(15) . . ?
O6 K1 C7 79.09(15) 3_654 . ?
N4 K1 C7 141.28(17) . . ?
N3 K1 C7 149.82(19) . . ?
C6 K1 C7 25.02(14) . . ?
O1 K1 C5 78.86(15) . . ?
O6 K1 C5 112.92(14) 3_654 . ?
N4 K1 C5 155.82(15) . . ?
N3 K1 C5 108.45(17) . . ?
C6 K1 C5 23.15(14) . . ?
C7 K1 C5 41.39(15) . . ?
O4 K2 O3 160.06(14) . . ?
O4 K2 N8 83.85(17) . . ?
O3 K2 N8 94.31(18) . . ?
O4 K2 N7 107.14(16) . . ?
O3 K2 N7 89.82(16) . . ?
N8 K2 N7 65.03(17) . . ?
O4 K2 C57 99.55(16) . . ?
O3 K2 C57 84.15(17) . . ?
N8 K2 C57 174.05(16) . . ?
N7 K2 C57 109.16(17) . . ?
O4 K2 C58 100.80(16) . . ?
O3 K2 C58 90.71(17) . . ?
N8 K2 C58 150.03(17) . . ?
N7 K2 C58 85.49(17) . . ?
C57 K2 C58 24.65(15) . . ?
O4 K2 C77 108.83(18) . . ?
O3 K2 C77 82.70(18) . . ?
N8 K2 C77 44.56(17) . . ?
N7 K2 C77 22.90(17) . . ?
C57 K2 C77 129.49(17) . . ?
C58 K2 C77 107.27(17) . . ?
C32 O1 K1 173.0(5) . . ?
C34 O3 K2 142.8(5) . . ?
C72 O4 K2 126.5(4) . . ?
C74 O6 K1 145.0(4) . 3_655 ?
C1 N1 C3 115.7(5) . . ?
C1 N1 Ga1 109.4(3) . . ?
C3 N1 Ga1 131.3(4) . . ?
C2 N2 C15 120.4(5) . . ?
C2 N2 Ga1 110.6(3) . . ?
C15 N2 Ga1 128.1(4) . . ?
C35 N3 C36 106.7(6) . . ?
C35 N3 C37 115.6(7) . . ?
C36 N3 C37 108.4(6) . . ?
C35 N3 K1 99.7(5) . . ?
C36 N3 K1 120.0(5) . . ?
C37 N3 K1 106.6(4) . . ?
C38 N4 C40 115.0(6) . . ?
C38 N4 C39 105.1(6) . . ?
C40 N4 C39 108.2(6) . . ?
C38 N4 K1 109.7(5) . . ?
C40 N4 K1 109.6(4) . . ?
C39 N4 K1 109.2(5) . . ?
C41 N5 C43 118.7(5) . . ?
C41 N5 Ga2 110.9(3) . . ?
C43 N5 Ga2 130.1(4) . . ?
C42 N6 C55 117.4(5) . . ?
C42 N6 Ga2 109.8(3) . . ?
C55 N6 Ga2 132.2(4) . . ?
C77 N7 C76 109.5(6) . . ?
C77 N7 C75 112.3(7) . . ?
C76 N7 C75 109.8(6) . . ?
C77 N7 K2 107.9(4) . . ?
C76 N7 K2 112.7(5) . . ?
C75 N7 K2 104.6(4) . . ?
C78 N8 C79 109.3(6) . . ?
C78 N8 C80 110.9(6) . . ?
C79 N8 C80 110.3(6) . . ?
C78 N8 K2 113.1(5) . . ?
C79 N8 K2 114.2(4) . . ?
C80 N8 K2 98.6(5) . . ?
C2 C1 N1 116.6(6) . . ?
C1 C2 N2 116.5(6) . . ?
C4 C3 C8 120.8(5) . . ?
C4 C3 N1 120.7(5) . . ?
C8 C3 N1 118.5(5) . . ?
C3 C4 C5 119.0(5) . . ?
C3 C4 C9 120.3(5) . . ?
C5 C4 C9 120.7(5) . . ?
C6 C5 C4 120.9(5) . . ?
C6 C5 K1 64.8(4) . . ?
C4 C5 K1 95.9(4) . . ?
C7 C6 C5 119.7(5) . . ?
C7 C6 K1 77.7(4) . . ?
C5 C6 K1 92.0(4) . . ?
C6 C7 C8 121.7(5) . . ?
C6 C7 K1 77.3(4) . . ?
C8 C7 K1 94.9(4) . . ?
C7 C8 C3 117.8(5) . . ?
C7 C8 C12 120.1(5) . . ?
C3 C8 C12 122.0(5) . . ?
C10 C9 C11 110.3(6) . . ?
C10 C9 C4 110.5(5) . . ?
C11 C9 C4 112.9(5) . . ?
C8 C12 C14 111.6(5) . . ?
C8 C12 C13 111.0(5) . . ?
C14 C12 C13 111.7(6) . . ?
C16 C15 C20 121.8(5) . . ?
C16 C15 N2 120.2(5) . . ?
C20 C15 N2 118.0(5) . . ?
C15 C16 C17 119.0(5) . . ?
C15 C16 C21 121.9(5) . . ?
C17 C16 C21 119.1(5) . . ?
C18 C17 C16 120.1(6) . . ?
C19 C18 C17 120.2(6) . . ?
C18 C19 C20 121.5(6) . . ?
C19 C20 C15 117.2(6) . . ?
C19 C20 C24 120.2(5) . . ?
C15 C20 C24 122.6(5) . . ?
C22 C21 C23 109.8(7) . . ?
C22 C21 C16 111.7(6) . . ?
C23 C21 C16 112.5(7) . . ?
C20 C24 C26 111.6(6) . . ?
C20 C24 C25 111.6(6) . . ?
C26 C24 C25 110.6(6) . . ?
C28 C27 C31 101.9(8) . . ?
C28 C27 V1 71.5(4) . . ?
C31 C27 V1 69.9(4) . . ?
C29 C28 C27 111.9(8) . . ?
C29 C28 V1 71.9(5) . . ?
C27 C28 V1 72.4(4) . . ?
C30 C29 C28 110.5(10) . . ?
C30 C29 V1 73.7(6) . . ?
C28 C29 V1 74.9(6) . . ?
C29 C30 C31 111.5(9) . . ?
C29 C30 V1 73.4(6) . . ?
C31 C30 V1 72.2(5) . . ?
C30 C31 C27 104.0(7) . . ?
C30 C31 V1 71.4(5) . . ?
C27 C31 V1 72.3(4) . . ?
O1 C32 V1 175.7(6) . . ?
O2 C33 V1 178.4(8) . . ?
O3 C34 V1 175.2(6) . . ?
C38 C37 N3 117.3(7) . . ?
N4 C38 C37 112.2(7) . . ?
C42 C41 N5 116.6(5) . . ?
C41 C42 N6 116.0(5) . . ?
C44 C43 C48 120.1(5) . . ?
C44 C43 N5 120.7(5) . . ?
C48 C43 N5 119.2(5) . . ?
C43 C44 C45 118.3(5) . . ?
C43 C44 C49 121.9(5) . . ?
C45 C44 C49 119.8(6) . . ?
C46 C45 C44 120.9(6) . . ?
C45 C46 C47 121.5(6) . . ?
C46 C47 C48 120.0(6) . . ?
C47 C48 C43 119.3(6) . . ?
C47 C48 C52 119.7(5) . . ?
C43 C48 C52 121.0(5) . . ?
C51 C49 C44 111.8(7) . . ?
C51 C49 C50 109.9(6) . . ?
C44 C49 C50 113.3(7) . . ?
C48 C52 C53 112.9(6) . . ?
C48 C52 C54 110.2(6) . . ?
C53 C52 C54 110.3(6) . . ?
C56 C55 C60 120.7(5) . . ?
C56 C55 N6 120.0(5) . . ?
C60 C55 N6 119.3(5) . . ?
C55 C56 C57 118.8(5) . . ?
C55 C56 C61 121.7(5) . . ?
C57 C56 C61 119.4(5) . . ?
C58 C57 C56 121.7(6) . . ?
C58 C57 K2 82.7(4) . . ?
C56 C57 K2 92.2(4) . . ?
C57 C58 C59 119.5(5) . . ?
C57 C58 K2 72.7(4) . . ?
C59 C58 K2 94.9(4) . . ?
C58 C59 C60 121.9(6) . . ?
C59 C60 C55 117.4(5) . . ?
C59 C60 C64 120.5(5) . . ?
C55 C60 C64 122.0(5) . . ?
C62 C61 C56 110.8(5) . . ?
C62 C61 C63 112.1(6) . . ?
C56 C61 C63 110.9(6) . . ?
C66 C64 C60 112.1(6) . . ?
C66 C64 C65 109.1(7) . . ?
C60 C64 C65 114.7(5) . . ?
C68 C67 C71 108.3(7) . . ?
C68 C67 V2 72.4(4) . . ?
C71 C67 V2 71.7(4) . . ?
C67 C68 C69 109.2(7) . . ?
C67 C68 V2 72.7(4) . . ?
C69 C68 V2 73.2(4) . . ?
C68 C69 C70 107.5(7) . . ?
C68 C69 V2 71.3(4) . . ?
C70 C69 V2 71.3(4) . . ?
C69 C70 C71 107.7(7) . . ?
C69 C70 V2 73.1(4) . . ?
C71 C70 V2 71.7(4) . . ?
C67 C71 C70 107.3(7) . . ?
C67 C71 V2 72.3(4) . . ?
C70 C71 V2 72.2(4) . . ?
O4 C72 V2 174.2(5) . . ?
O5 C73 V2 176.5(6) . . ?
O6 C74 V2 174.4(5) . . ?
N7 C77 C78 115.0(6) . . ?
N7 C77 K2 49.1(3) . . ?
C78 C77 K2 81.5(4) . . ?
N8 C78 C77 113.6(7) . . ?

loop_
_geom_bond_atom_site_label_1
_geom_bond_atom_site_label_2
_geom_bond_distance
_geom_bond_site_symmetry_2
_geom_bond_publ_flag
Ga1 N2 1.883(5) . ?
Ga1 N1 1.900(5) . ?
Ga1 V1 2.4618(13) . ?
Ga2 N5 1.882(4) . ?
Ga2 N6 1.893(4) . ?
Ga2 V2 2.4599(12) . ?
V1 C32 1.893(6) . ?
V1 C34 1.904(8) . ?
V1 C33 1.918(8) . ?
V1 C29 2.217(9) . ?
V1 C30 2.221(9) . ?
V1 C31 2.232(8) . ?
V1 C28 2.253(7) . ?
V1 C27 2.264(7) . ?
V2 C73 1.879(7) . ?
V2 C74 1.886(7) . ?
V2 C72 1.901(6) . ?
V2 C71 2.260(7) . ?
V2 C68 2.266(6) . ?
V2 C70 2.267(6) . ?
V2 C67 2.268(7) . ?
V2 C69 2.290(6) . ?
K1 O1 2.622(4) . ?
K1 O6 2.714(4) 3_654 ?
K1 N4 2.804(6) . ?
K1 N3 2.866(6) . ?
K1 C6 3.185(7) . ?
K1 C7 3.190(6) . ?
K1 C5 3.517(7) . ?
K2 O4 2.672(4) . ?
K2 O3 2.717(5) . ?
K2 N8 2.800(6) . ?
K2 N7 2.813(5) . ?
K2 C57 3.118(7) . ?
K2 C58 3.239(7) . ?
K2 C77 3.538(8) . ?
O1 C32 1.167(7) . ?
O2 C33 1.148(8) . ?
O3 C34 1.173(8) . ?
O4 C72 1.168(7) . ?
O5 C73 1.163(7) . ?
O6 C74 1.181(7) . ?
O6 K1 2.714(4) 3_655 ?
N1 C1 1.403(7) . ?
N1 C3 1.437(6) . ?
N2 C2 1.387(8) . ?
N2 C15 1.437(7) . ?
N3 C35 1.430(10) . ?
N3 C36 1.492(8) . ?
N3 C37 1.527(11) . ?
N4 C38 1.436(9) . ?
N4 C40 1.461(9) . ?
N4 C39 1.500(9) . ?
N5 C41 1.374(7) . ?
N5 C43 1.433(7) . ?
N6 C42 1.404(7) . ?
N6 C55 1.430(6) . ?
N7 C77 1.447(9) . ?
N7 C76 1.457(9) . ?
N7 C75 1.469(9) . ?
N8 C78 1.469(8) . ?
N8 C79 1.473(9) . ?
N8 C80 1.480(10) . ?
C1 C2 1.355(7) . ?
C3 C4 1.378(7) . ?
C3 C8 1.437(8) . ?
C4 C5 1.405(8) . ?
C4 C9 1.535(8) . ?
C5 C6 1.383(8) . ?
C6 C7 1.380(8) . ?
C7 C8 1.388(7) . ?
C8 C12 1.515(8) . ?
C9 C10 1.515(9) . ?
C9 C11 1.533(8) . ?
C12 C14 1.522(10) . ?
C12 C13 1.538(9) . ?
C15 C16 1.395(8) . ?
C15 C20 1.409(8) . ?
C16 C17 1.397(8) . ?
C16 C21 1.530(8) . ?
C17 C18 1.397(9) . ?
C18 C19 1.378(9) . ?
C19 C20 1.407(9) . ?
C20 C24 1.505(9) . ?
C21 C22 1.480(11) . ?
C21 C23 1.500(13) . ?
C24 C26 1.528(10) . ?
C24 C25 1.536(10) . ?
C27 C28 1.399(12) . ?
C27 C31 1.457(12) . ?
C28 C29 1.279(13) . ?
C29 C30 1.255(13) . ?
C30 C31 1.392(13) . ?
C37 C38 1.456(10) . ?
C41 C42 1.355(8) . ?
C43 C44 1.400(8) . ?
C43 C48 1.414(8) . ?
C44 C45 1.410(8) . ?
C44 C49 1.515(9) . ?
C45 C46 1.351(9) . ?
C46 C47 1.379(10) . ?
C47 C48 1.387(8) . ?
C48 C52 1.510(9) . ?
C49 C51 1.482(11) . ?
C49 C50 1.541(11) . ?
C52 C53 1.517(10) . ?
C52 C54 1.523(10) . ?
C55 C56 1.391(8) . ?
C55 C60 1.428(8) . ?
C56 C57 1.392(8) . ?
C56 C61 1.529(8) . ?
C57 C58 1.362(8) . ?
C58 C59 1.387(8) . ?
C59 C60 1.390(8) . ?
C60 C64 1.525(9) . ?
C61 C62 1.521(10) . ?
C61 C63 1.534(9) . ?
C64 C66 1.479(11) . ?
C64 C65 1.526(10) . ?
C67 C68 1.360(10) . ?
C67 C71 1.400(12) . ?
C68 C69 1.390(9) . ?
C69 C70 1.392(10) . ?
C70 C71 1.401(12) . ?
C77 C78 1.517(11) . ?
